data_4513720
loop_
_publ_author_name
'Dar, Ajaz A.'
'Enjamuri, Nagasuresh'
'Shadab, Md'
'Ali, Nahid'
'Khan, Abu T.'

_publ_section_title
;
 Synthesis of Unsymmetrical Sulfides and Their Oxidation to Sulfones to
 Discover Potent Antileishmanial Agents.
;
_journal_issue 11
_journal_name_full 'ACS combinatorial science'
_journal_page_first 671
_journal_page_last 681
_journal_paper_doi 10.1021/acscombsci.5b00044
_journal_volume 17
_journal_year 2015
_chemical_formula_moiety 'C19 H20 O4 S'
_chemical_formula_sum 'C19 H20 O4 S'
_chemical_formula_weight 344.41
_chemical_name_systematic
; 
 ? 
;
_space_group_IT_number 14
_symmetry_cell_setting monoclinic
_symmetry_space_group_name_Hall '-P 2ybc'
_symmetry_space_group_name_H-M 'P 1 21/c 1'
_atom_sites_solution_hydrogens geom
_atom_sites_solution_primary direct
_atom_sites_solution_secondary difmap
_audit_creation_method SHELXL-97
_cell_angle_alpha 90.00
_cell_angle_beta 91.083(7)
_cell_angle_gamma 90.00
_cell_formula_units_Z 4
_cell_length_a 5.4460(4)
_cell_length_b 16.8784(17)
_cell_length_c 19.1283(14)
_cell_measurement_reflns_used 870
_cell_measurement_temperature 293(2)
_cell_measurement_theta_max 28.6556
_cell_measurement_theta_min 3.1891
_cell_volume 1758.0(3)
_computing_structure_refinement 'SHELXL-97 (Sheldrick, 1997)'
_computing_structure_solution 'SHELXS-97 (Sheldrick, 1990)'
_diffrn_ambient_temperature 293(2)
_diffrn_measured_fraction_theta_full 0.998
_diffrn_measured_fraction_theta_max 0.998
_diffrn_radiation_monochromator graphite
_diffrn_radiation_source 'fine-focus sealed tube'
_diffrn_radiation_type MoK\a
_diffrn_radiation_wavelength 0.71073
_diffrn_reflns_av_R_equivalents 0.0646
_diffrn_reflns_av_sigmaI/netI 0.1540
_diffrn_reflns_limit_h_max 6
_diffrn_reflns_limit_h_min -5
_diffrn_reflns_limit_k_max 20
_diffrn_reflns_limit_k_min -18
_diffrn_reflns_limit_l_max 22
_diffrn_reflns_limit_l_min -16
_diffrn_reflns_number 6317
_diffrn_reflns_theta_full 25.00
_diffrn_reflns_theta_max 25.00
_diffrn_reflns_theta_min 3.22
_exptl_absorpt_coefficient_mu 0.203
_exptl_absorpt_correction_T_max 1.00000
_exptl_absorpt_correction_T_min 0.46472
_exptl_absorpt_correction_type multi-scan
_exptl_crystal_colour colorless
_exptl_crystal_density_diffrn 1.301
_exptl_crystal_density_method 'not measured'
_exptl_crystal_description block
_exptl_crystal_F_000 728
_exptl_crystal_size_max 0.4
_exptl_crystal_size_mid 0.3
_exptl_crystal_size_min 0.2
_refine_diff_density_max 0.299
_refine_diff_density_min -0.266
_refine_diff_density_rms 0.059
_refine_ls_extinction_coef 0.0019(5)
_refine_ls_extinction_expression Fc^*^=kFc[1+0.001xFc^2^\l^3^/sin(2\q)]^-1/4^
_refine_ls_extinction_method SHELXL
_refine_ls_goodness_of_fit_ref 1.049
_refine_ls_hydrogen_treatment mixed
_refine_ls_matrix_type full
_refine_ls_number_parameters 220
_refine_ls_number_reflns 3095
_refine_ls_number_restraints 0
_refine_ls_restrained_S_all 1.049
_refine_ls_R_factor_all 0.1683
_refine_ls_R_factor_gt 0.0730
_refine_ls_shift/su_max 0.000
_refine_ls_shift/su_mean 0.000
_refine_ls_structure_factor_coef Fsqd
_refine_ls_weighting_details 'calc w=1/[\s^2^(Fo^2^)+(0.0185P)^2^+0.0000P] where P=(Fo^2^+2Fc^2^)/3'
_refine_ls_weighting_scheme calc
_refine_ls_wR_factor_gt 0.0999
_refine_ls_wR_factor_ref 0.1413
_reflns_number_gt 1432
_reflns_number_total 3095
_reflns_threshold_expression >2sigma(I)
_cod_data_source_file co5b00044_si_005.cif
_cod_data_source_block ad71so2
_cod_original_cell_volume 1757.9(3)
_cod_original_sg_symbol_H-M 'P 21/c'
_cod_database_code 4513720

loop_
_symmetry_equiv_pos_as_xyz
'x, y, z'
'-x, y+1/2, -z+1/2'
'-x, -y, -z'
'x, -y-1/2, z-1/2'

loop_
_atom_site_label
_atom_site_type_symbol
_atom_site_fract_x
_atom_site_fract_y
_atom_site_fract_z
_atom_site_U_iso_or_equiv
_atom_site_adp_type
_atom_site_occupancy
_atom_site_symmetry_multiplicity
_atom_site_calc_flag
_atom_site_refinement_flags
S1 S 0.7768(2) 0.48319(8) 0.29179(6) 0.0427(4) Uani 1 1 d .
O4 O 0.5238(5) 0.4700(2) 0.27199(15) 0.0541(10) Uani 1 1 d .
O3 O 0.8320(6) 0.5532(2) 0.33313(16) 0.0608(11) Uani 1 1 d .
O2 O 1.2192(6) 0.5470(2) 0.09586(17) 0.0697(12) Uani 1 1 d .
O1 O 0.8214(7) 0.6991(2) 0.1988(2) 0.0831(14) Uani 1 1 d .
C6 C 0.9575(8) 0.4878(3) 0.2135(2) 0.0382(12) Uani 1 1 d .
H6 H 1.1306 0.4924 0.2279 0.046 Uiso 1 1 calc R
C14 C 0.7350(8) 0.3830(3) 0.4006(2) 0.0426(13) Uani 1 1 d .
C4 C 1.0058(10) 0.5654(3) 0.1014(3) 0.0551(16) Uani 1 1 d .
C3 C 0.8862(8) 0.5637(3) 0.1734(2) 0.0392(13) Uani 1 1 d .
H3 H 0.7076 0.5635 0.1661 0.047 Uiso 1 1 calc R
C9 C 1.0930(10) 0.2862(3) 0.1377(3) 0.0614(17) Uani 1 1 d .
H9 H 1.2172 0.2484 0.1411 0.074 Uiso 1 1 calc R
C12 C 0.7275(8) 0.3984(4) 0.1282(2) 0.0543(16) Uani 1 1 d .
H12 H 0.6027 0.4360 0.1254 0.065 Uiso 1 1 calc R
C13 C 0.8870(8) 0.3979(3) 0.3372(2) 0.0505(14) Uani 1 1 d .
H13A H 0.8788 0.3522 0.3065 0.061 Uiso 1 1 calc R
H13B H 1.0572 0.4058 0.3513 0.061 Uiso 1 1 calc R
C7 C 0.9289(8) 0.4125(3) 0.1707(2) 0.0411(13) Uani 1 1 d .
C2 C 0.9584(9) 0.6437(3) 0.2060(3) 0.0497(15) Uani 1 1 d .
C15 C 0.5325(9) 0.3339(3) 0.3976(3) 0.0605(16) Uani 1 1 d .
H15 H 0.4928 0.3073 0.3564 0.073 Uiso 1 1 calc R
C8 C 1.1098(9) 0.3550(3) 0.1756(2) 0.0489(14) Uani 1 1 d .
H8 H 1.2450 0.3632 0.2051 0.059 Uiso 1 1 calc R
C11 C 0.7068(10) 0.3291(4) 0.0893(3) 0.0649(18) Uani 1 1 d .
H11 H 0.5706 0.3207 0.0602 0.078 Uiso 1 1 calc R
C16 C 0.3874(9) 0.3243(4) 0.4561(4) 0.0730(19) Uani 1 1 d .
H16 H 0.2529 0.2904 0.4543 0.088 Uiso 1 1 calc R
C10 C 0.8901(11) 0.2730(4) 0.0942(3) 0.0694(19) Uani 1 1 d .
H10 H 0.8779 0.2264 0.0685 0.083 Uiso 1 1 calc R
C1 C 1.2072(9) 0.6524(3) 0.2408(3) 0.0682(17) Uani 1 1 d .
H1A H 1.2302 0.7063 0.2556 0.102 Uiso 1 1 calc R
H1B H 1.3323 0.6385 0.2083 0.102 Uiso 1 1 calc R
H1C H 1.2180 0.6179 0.2807 0.102 Uiso 1 1 calc R
C19 C 0.7868(9) 0.4213(3) 0.4613(3) 0.0594(16) Uani 1 1 d .
H19 H 0.9245 0.4538 0.4640 0.071 Uiso 1 1 calc R
C18 C 0.6420(12) 0.4134(4) 0.5189(3) 0.0746(19) Uani 1 1 d .
H18 H 0.6799 0.4412 0.5596 0.090 Uiso 1 1 calc R
C5 C 0.8489(10) 0.5921(4) 0.0418(3) 0.081(2) Uani 1 1 d .
H5A H 0.9502 0.6048 0.0029 0.121 Uiso 1 1 calc R
H5B H 0.7582 0.6383 0.0553 0.121 Uiso 1 1 calc R
H5C H 0.7365 0.5506 0.0288 0.121 Uiso 1 1 calc R
C17 C 0.4433(11) 0.3648(4) 0.5161(3) 0.078(2) Uani 1 1 d .
H17 H 0.3452 0.3591 0.5551 0.094 Uiso 1 1 calc R

loop_
_atom_site_aniso_label
_atom_site_aniso_U_11
_atom_site_aniso_U_22
_atom_site_aniso_U_33
_atom_site_aniso_U_23
_atom_site_aniso_U_13
_atom_site_aniso_U_12
S1 0.0404(7) 0.0483(9) 0.0395(7) -0.0014(7) 0.0035(6) 0.0034(7)
O4 0.0291(17) 0.081(3) 0.052(2) 0.006(2) 0.0018(15) 0.0057(18)
O3 0.076(3) 0.054(3) 0.053(2) -0.016(2) 0.0111(19) -0.005(2)
O2 0.055(2) 0.086(3) 0.069(3) 0.003(2) 0.024(2) 0.006(2)
O1 0.089(3) 0.065(3) 0.095(3) -0.008(3) -0.005(2) 0.031(3)
C6 0.033(3) 0.041(3) 0.041(3) -0.009(3) 0.002(2) 0.000(2)
C14 0.048(3) 0.044(4) 0.036(3) 0.006(3) -0.005(2) 0.005(3)
C4 0.073(4) 0.045(4) 0.047(3) -0.001(3) 0.016(3) -0.002(3)
C3 0.031(3) 0.049(4) 0.037(3) 0.003(3) 0.000(2) 0.003(3)
C9 0.062(4) 0.050(4) 0.072(4) -0.011(4) 0.021(3) 0.003(3)
C12 0.041(3) 0.071(5) 0.050(3) -0.005(3) -0.001(3) -0.001(3)
C13 0.055(3) 0.053(4) 0.043(3) 0.008(3) -0.001(3) 0.011(3)
C7 0.041(3) 0.047(4) 0.036(3) 0.000(3) 0.008(2) -0.001(3)
C2 0.053(4) 0.041(4) 0.055(3) -0.006(3) 0.010(3) 0.001(3)
C15 0.060(4) 0.055(4) 0.067(4) -0.001(3) -0.005(3) -0.007(3)
C8 0.052(3) 0.048(4) 0.047(3) -0.010(3) 0.006(3) -0.005(3)
C11 0.054(4) 0.086(5) 0.055(4) -0.020(4) 0.005(3) -0.022(4)
C16 0.048(4) 0.074(5) 0.097(5) 0.038(4) 0.007(4) -0.008(3)
C10 0.072(4) 0.063(5) 0.074(4) -0.024(4) 0.023(4) -0.015(4)
C1 0.056(4) 0.046(4) 0.103(5) -0.012(4) 0.001(3) -0.005(3)
C19 0.061(4) 0.067(5) 0.050(4) 0.004(3) 0.007(3) -0.010(3)
C18 0.109(5) 0.068(5) 0.048(4) 0.000(3) 0.010(4) 0.009(4)
C5 0.097(5) 0.100(6) 0.046(4) 0.011(4) 0.003(3) 0.011(4)
C17 0.083(5) 0.079(6) 0.073(5) 0.031(4) 0.027(4) 0.016(4)

loop_
_atom_type_symbol
_atom_type_description
_atom_type_scat_dispersion_real
_atom_type_scat_dispersion_imag
_atom_type_scat_source
C C 0.0033 0.0016 'International Tables Vol C Tables 4.2.6.8 and 6.1.1.4'
H H 0.0000 0.0000 'International Tables Vol C Tables 4.2.6.8 and 6.1.1.4'
O O 0.0106 0.0060 'International Tables Vol C Tables 4.2.6.8 and 6.1.1.4'
S S 0.1246 0.1234 'International Tables Vol C Tables 4.2.6.8 and 6.1.1.4'

loop_
_geom_angle_atom_site_label_1
_geom_angle_atom_site_label_2
_geom_angle_atom_site_label_3
_geom_angle
O4 S1 O3 117.2(2)
O4 S1 C13 108.4(2)
O3 S1 C13 109.2(2)
O4 S1 C6 108.77(19)
O3 S1 C6 107.8(2)
C13 S1 C6 104.8(2)
C7 C6 C3 113.9(4)
C7 C6 S1 111.0(3)
C3 C6 S1 108.2(3)
C19 C14 C15 118.4(5)
C19 C14 C13 120.2(5)
C15 C14 C13 121.3(5)
O2 C4 C5 123.5(5)
O2 C4 C3 119.9(5)
C5 C4 C3 116.6(5)
C2 C3 C4 103.8(4)
C2 C3 C6 118.0(4)
C4 C3 C6 110.8(4)
C8 C9 C10 119.8(5)
C7 C12 C11 121.2(5)
C14 C13 S1 110.1(3)
C12 C7 C8 118.5(5)
C12 C7 C6 122.5(5)
C8 C7 C6 119.0(4)
O1 C2 C1 121.8(5)
O1 C2 C3 119.0(5)
C1 C2 C3 119.1(5)
C14 C15 C16 120.2(5)
C9 C8 C7 121.2(5)
C10 C11 C12 119.4(5)
C17 C16 C15 119.8(6)
C11 C10 C9 119.9(6)
C14 C19 C18 121.9(5)
C17 C18 C19 119.7(6)
C18 C17 C16 120.0(6)

loop_
_geom_bond_atom_site_label_1
_geom_bond_atom_site_label_2
_geom_bond_distance
S1 O4 1.439(3)
S1 O3 1.450(3)
S1 C13 1.780(5)
S1 C6 1.809(4)
O2 C4 1.210(5)
O1 C2 1.203(6)
C6 C7 1.518(6)
C6 C3 1.539(6)
C14 C19 1.353(6)
C14 C15 1.379(6)
C14 C13 1.503(5)
C4 C5 1.482(7)
C4 C3 1.535(6)
C3 C2 1.535(6)
C9 C8 1.371(6)
C9 C10 1.388(6)
C12 C7 1.373(6)
C12 C11 1.390(7)
C7 C8 1.385(6)
C2 C1 1.506(6)
C15 C16 1.391(6)
C11 C10 1.378(7)
C16 C17 1.366(7)
C19 C18 1.374(6)
C18 C17 1.358(7)
